data_7247744
loop_
_publ_author_name
'Yang, Ruchun'
'Xiong, Yongge'
'Deng, Si'
'Bai, Jiang'
'Song, Xian-Rong'
'Xiao, Qiang'

_publ_section_title
;
 NBS-mediated bromination and dehydrogenation of tetrahydro-quinoline in
 one pot: scope and mechanistic study
;
_journal_issue 47
_journal_name_full 'RSC Advances'
_journal_page_first 33495
_journal_page_last 33499
_journal_paper_doi 10.1039/D3RA06747E
_journal_volume 13
_journal_year 2023
_chemical_formula_sum 'C24 H16 Br N'
_chemical_formula_weight 398.29
_space_group_crystal_system monoclinic
_space_group_IT_number 14
_space_group_name_Hall '-P 2yn'
_space_group_name_H-M_alt 'P 1 21/n 1'
_atom_sites_solution_hydrogens geom
_audit_creation_method SHELXL-2014/7
_audit_update_record
;
2023-09-16 deposited with the CCDC.	2023-11-08 downloaded from the CCDC.
;
_cell_angle_alpha 90
_cell_angle_beta 106.655(2)
_cell_angle_gamma 90
_cell_formula_units_Z 4
_cell_length_a 11.3380(14)
_cell_length_b 12.4628(15)
_cell_length_c 13.4549(17)
_cell_measurement_reflns_used 2768
_cell_measurement_temperature 296(2)
_cell_measurement_theta_max 25.91
_cell_measurement_theta_min 2.49
_cell_volume 1821.5(4)
_computing_cell_refinement 'Bruker SMART'
_computing_data_collection 'Bruker SMART'
_computing_data_reduction 'Bruker SAINT'
_computing_molecular_graphics 'Bruker SHELXTL'
_computing_publication_material 'Bruker SHELXTL'
_computing_structure_refinement 'SHELXL-2014/7 (Sheldrick, 2014)'
_computing_structure_solution 'Bruker SHELXTL'
_diffrn_ambient_temperature 296(2)
_diffrn_measured_fraction_theta_full 0.998
_diffrn_measured_fraction_theta_max 0.998
_diffrn_measurement_device_type 'CCD area detector'
_diffrn_measurement_method 'phi and omega scans'
_diffrn_radiation_type MoK\a
_diffrn_radiation_wavelength 0.71073
_diffrn_reflns_av_R_equivalents 0.0251
_diffrn_reflns_av_unetI/netI 0.0299
_diffrn_reflns_Laue_measured_fraction_full 0.998
_diffrn_reflns_Laue_measured_fraction_max 0.998
_diffrn_reflns_limit_h_max 13
_diffrn_reflns_limit_h_min -13
_diffrn_reflns_limit_k_max 14
_diffrn_reflns_limit_k_min -8
_diffrn_reflns_limit_l_max 15
_diffrn_reflns_limit_l_min -16
_diffrn_reflns_number 9087
_diffrn_reflns_point_group_measured_fraction_full 0.998
_diffrn_reflns_point_group_measured_fraction_max 0.998
_diffrn_reflns_theta_full 25.000
_diffrn_reflns_theta_max 25.000
_diffrn_reflns_theta_min 2.643
_exptl_absorpt_coefficient_mu 2.263
_exptl_absorpt_correction_type none
_exptl_crystal_colour colorless
_exptl_crystal_density_diffrn 1.452
_exptl_crystal_description block
_exptl_crystal_F_000 808
_exptl_crystal_size_max 0.260
_exptl_crystal_size_mid 0.250
_exptl_crystal_size_min 0.240
_refine_diff_density_max 0.290
_refine_diff_density_min -0.497
_refine_diff_density_rms 0.049
_refine_ls_extinction_method none
_refine_ls_goodness_of_fit_ref 0.990
_refine_ls_hydrogen_treatment constr
_refine_ls_matrix_type full
_refine_ls_number_parameters 236
_refine_ls_number_reflns 3192
_refine_ls_number_restraints 0
_refine_ls_restrained_S_all 0.990
_refine_ls_R_factor_all 0.0567
_refine_ls_R_factor_gt 0.0344
_refine_ls_shift/su_max 0.001
_refine_ls_shift/su_mean 0.000
_refine_ls_structure_factor_coef Fsqd
_refine_ls_weighting_details 'w=1/[\s^2^(Fo^2^)+(0.0537P)^2^+0.3415P] where P=(Fo^2^+2Fc^2^)/3'
_refine_ls_weighting_scheme calc
_refine_ls_wR_factor_gt 0.0860
_refine_ls_wR_factor_ref 0.0932
_reflns_Friedel_coverage 0.000
_reflns_number_gt 2334
_reflns_number_total 3192
_reflns_threshold_expression 'I > 2\s(I)'
_cod_data_source_file d3ra06747e2.cif
_cod_data_source_block 1
_cod_original_sg_symbol_H-M 'P 21/n'
_cod_database_code 7247744
_shelx_shelxl_version_number 2014/7
_shelx_space_group_comment
; 
The symmetry employed for this shelxl refinement is uniquely defined 
by the following loop, which should always be used as a source of 
symmetry information in preference to the above space-group names. 
They are only intended as comments. 
;
_shelx_estimated_absorpt_t_min 0.591
_shelx_estimated_absorpt_t_max 0.613

loop_
_space_group_symop_operation_xyz
'x, y, z'
'-x+1/2, y+1/2, -z+1/2'
'-x, -y, -z'
'x-1/2, -y-1/2, z-1/2'

loop_
_atom_site_label
_atom_site_type_symbol
_atom_site_fract_x
_atom_site_fract_y
_atom_site_fract_z
_atom_site_U_iso_or_equiv
_atom_site_adp_type
_atom_site_occupancy
_atom_site_site_symmetry_order
_atom_site_calc_flag
_atom_site_refinement_flags_posn
_atom_site_refinement_flags_adp
_atom_site_refinement_flags_occupancy
_atom_site_disorder_assembly
_atom_site_disorder_group
Br1 Br 0.55719(3) 0.26480(3) -0.19237(2) 0.07139(16) Uani 1 1 d . . . . .
N1 N 0.38178(18) 0.37746(18) 0.01055(16) 0.0480(6) Uani 1 1 d . . . . .
C11 C 0.5977(2) 0.36355(18) 0.11225(17) 0.0338(5) Uani 1 1 d . . . . .
C10 C 0.6853(2) 0.37200(19) 0.21127(17) 0.0361(5) Uani 1 1 d . . . . .
H10 H 0.7678 0.3573 0.2186 0.043 Uiso 1 1 calc R U . . .
C12 C 0.4724(2) 0.38633(19) 0.10281(18) 0.0379(6) Uani 1 1 d . . . . .
C7 C 0.8002(2) 0.4009(2) 0.48499(18) 0.0406(6) Uani 1 1 d . . . . .
C6 C 0.8821(2) 0.39421(19) 0.58893(18) 0.0391(6) Uani 1 1 d . . . . .
C9 C 0.6489(2) 0.40183(19) 0.29638(18) 0.0375(6) Uani 1 1 d . . . . .
C16 C 0.6301(2) 0.32650(19) 0.02287(17) 0.0370(6) Uani 1 1 d . . . . .
C8 C 0.7340(2) 0.40370(19) 0.39846(18) 0.0392(6) Uani 1 1 d . . . . .
C5 C 1.0075(2) 0.4066(2) 0.6077(2) 0.0489(7) Uani 1 1 d . . . . .
H5 H 1.0398 0.4221 0.5532 0.059 Uiso 1 1 calc R U . . .
C17 C 0.5349(2) 0.3155(2) -0.06639(17) 0.0445(6) Uani 1 1 d . . . . .
C13 C 0.4363(2) 0.4179(2) 0.19143(19) 0.0416(6) Uani 1 1 d . . . . .
C20 C 0.8477(2) 0.3830(2) 0.04963(18) 0.0459(6) Uani 1 1 d . . . . .
H20 H 0.8246 0.4526 0.0607 0.055 Uiso 1 1 calc R U . . .
C18 C 0.4143(2) 0.3428(2) -0.0689(2) 0.0514(7) Uani 1 1 d . . . . .
H18 H 0.3533 0.3357 -0.1317 0.062 Uiso 1 1 calc R U . . .
C19 C 0.7607(2) 0.3020(2) 0.02909(17) 0.0404(6) Uani 1 1 d . . . . .
C14 C 0.5242(2) 0.4256(2) 0.28464(19) 0.0428(6) Uani 1 1 d . . . . .
H14 H 0.5010 0.4474 0.3424 0.051 Uiso 1 1 calc R U . . .
C1 C 0.8364(3) 0.3702(2) 0.6719(2) 0.0514(7) Uani 1 1 d . . . . .
H1 H 0.7521 0.3616 0.6608 0.062 Uiso 1 1 calc R U . . .
C4 C 1.0853(3) 0.3962(2) 0.7070(2) 0.0560(8) Uani 1 1 d . . . . .
H4 H 1.1695 0.4060 0.7189 0.067 Uiso 1 1 calc R U . . .
C3 C 1.0396(3) 0.3716(2) 0.7882(2) 0.0572(8) Uani 1 1 d . . . . .
H3 H 1.0927 0.3635 0.8547 0.069 Uiso 1 1 calc R U . . .
C2 C 0.9154(3) 0.3591(3) 0.7706(2) 0.0609(8) Uani 1 1 d . . . . .
H2 H 0.8840 0.3429 0.8256 0.073 Uiso 1 1 calc R U . . .
C21 C 0.9687(2) 0.3615(3) 0.0539(2) 0.0591(8) Uani 1 1 d . . . . .
H21 H 1.0266 0.4164 0.0679 0.071 Uiso 1 1 calc R U . . .
C24 C 0.7968(3) 0.1983(3) 0.0148(2) 0.0563(7) Uani 1 1 d . . . . .
H24 H 0.7397 0.1427 0.0024 0.068 Uiso 1 1 calc R U . . .
C22 C 1.0032(3) 0.2598(3) 0.0376(2) 0.0694(10) Uani 1 1 d . . . . .
H22 H 1.0843 0.2459 0.0391 0.083 Uiso 1 1 calc R U . . .
C15 C 0.3018(2) 0.4373(3) 0.1814(2) 0.0637(8) Uani 1 1 d . . . . .
H15A H 0.2747 0.5009 0.1410 0.096 Uiso 1 1 calc R U . . .
H15B H 0.2910 0.4463 0.2491 0.096 Uiso 1 1 calc R U . . .
H15C H 0.2541 0.3770 0.1476 0.096 Uiso 1 1 calc R U . . .
C23 C 0.9188(3) 0.1777(3) 0.0190(2) 0.0687(10) Uani 1 1 d . . . . .
H23 H 0.9432 0.1082 0.0092 0.082 Uiso 1 1 calc R U . . .

loop_
_atom_site_aniso_label
_atom_site_aniso_U_11
_atom_site_aniso_U_22
_atom_site_aniso_U_33
_atom_site_aniso_U_23
_atom_site_aniso_U_13
_atom_site_aniso_U_12
Br1 0.0794(3) 0.0989(3) 0.03097(18) -0.01669(14) 0.00798(15) -0.00724(18)
N1 0.0373(12) 0.0572(15) 0.0395(13) -0.0005(10) -0.0050(10) 0.0012(10)
C11 0.0336(13) 0.0346(13) 0.0292(12) 0.0007(10) 0.0023(10) -0.0016(10)
C10 0.0312(13) 0.0436(14) 0.0303(12) 0.0001(10) 0.0036(10) -0.0007(11)
C12 0.0356(14) 0.0352(14) 0.0372(14) 0.0024(10) 0.0013(11) -0.0010(10)
C7 0.0428(15) 0.0442(16) 0.0330(14) -0.0016(10) 0.0081(12) 0.0002(11)
C6 0.0436(15) 0.0396(15) 0.0293(13) -0.0045(10) 0.0027(11) 0.0036(11)
C9 0.0378(14) 0.0397(15) 0.0308(13) -0.0004(10) 0.0033(11) -0.0036(11)
C16 0.0422(14) 0.0355(14) 0.0298(12) 0.0011(10) 0.0049(10) -0.0007(11)
C8 0.0402(14) 0.0451(16) 0.0323(14) -0.0019(10) 0.0104(11) -0.0002(11)
C5 0.0474(17) 0.0539(18) 0.0419(15) 0.0077(12) 0.0076(13) 0.0003(13)
C17 0.0518(16) 0.0487(16) 0.0277(13) -0.0043(11) 0.0028(11) -0.0039(13)
C13 0.0360(14) 0.0441(15) 0.0419(15) -0.0001(11) 0.0067(12) 0.0026(11)
C20 0.0435(15) 0.0579(18) 0.0323(13) 0.0025(11) 0.0044(11) 0.0001(13)
C18 0.0475(17) 0.0598(19) 0.0333(14) -0.0035(12) -0.0101(12) -0.0039(13)
C19 0.0451(15) 0.0526(16) 0.0230(12) -0.0016(11) 0.0087(11) 0.0034(13)
C14 0.0440(15) 0.0502(16) 0.0346(14) -0.0013(11) 0.0118(11) 0.0036(12)
C1 0.0469(16) 0.072(2) 0.0335(14) -0.0042(13) 0.0084(12) -0.0032(14)
C4 0.0419(16) 0.0573(19) 0.0566(19) 0.0058(14) -0.0054(14) -0.0025(13)
C3 0.066(2) 0.0588(19) 0.0329(15) -0.0002(12) -0.0082(14) 0.0041(15)
C2 0.071(2) 0.078(2) 0.0306(14) 0.0010(13) 0.0094(14) 0.0040(17)
C21 0.0410(17) 0.090(3) 0.0428(16) 0.0145(15) 0.0064(13) 0.0012(16)
C24 0.073(2) 0.0555(19) 0.0446(17) -0.0012(14) 0.0236(14) 0.0077(16)
C22 0.0529(18) 0.116(3) 0.0423(18) 0.0284(17) 0.0191(15) 0.033(2)
C15 0.0420(16) 0.086(2) 0.063(2) -0.0010(16) 0.0159(14) 0.0122(15)
C23 0.090(3) 0.076(2) 0.0464(18) 0.0141(16) 0.0297(17) 0.039(2)

loop_
_atom_type_symbol
_atom_type_description
_atom_type_scat_dispersion_real
_atom_type_scat_dispersion_imag
_atom_type_scat_source
C C 0.0033 0.0016 'International Tables Vol C Tables 4.2.6.8 and 6.1.1.4'
H H 0.0000 0.0000 'International Tables Vol C Tables 4.2.6.8 and 6.1.1.4'
N N 0.0061 0.0033 'International Tables Vol C Tables 4.2.6.8 and 6.1.1.4'
Br Br -0.2901 2.4595 'International Tables Vol C Tables 4.2.6.8 and 6.1.1.4'

loop_
_geom_angle_atom_site_label_1
_geom_angle_atom_site_label_2
_geom_angle_atom_site_label_3
_geom_angle
_geom_angle_site_symmetry_1
_geom_angle_site_symmetry_3
_geom_angle_publ_flag
C18 N1 C12 117.1(2) . . ?
C10 C11 C12 118.9(2) . . ?
C10 C11 C16 122.2(2) . . ?
C12 C11 C16 118.8(2) . . ?
C9 C10 C11 120.3(2) . . ?
C9 C10 H10 119.8 . . ?
C11 C10 H10 119.8 . . ?
N1 C12 C13 117.5(2) . . ?
N1 C12 C11 122.5(2) . . ?
C13 C12 C11 120.1(2) . . ?
C8 C7 C6 178.0(3) . . ?
C5 C6 C1 118.6(2) . . ?
C5 C6 C7 121.0(2) . . ?
C1 C6 C7 120.3(2) . . ?
C10 C9 C14 119.7(2) . . ?
C10 C9 C8 121.4(2) . . ?
C14 C9 C8 118.8(2) . . ?
C17 C16 C11 116.1(2) . . ?
C17 C16 C19 123.2(2) . . ?
C11 C16 C19 120.6(2) . . ?
C7 C8 C9 176.1(3) . . ?
C6 C5 C4 120.4(3) . . ?
C6 C5 H5 119.8 . . ?
C4 C5 H5 119.8 . . ?
C16 C17 C18 121.0(2) . . ?
C16 C17 Br1 122.9(2) . . ?
C18 C17 Br1 116.09(18) . . ?
C14 C13 C12 118.8(2) . . ?
C14 C13 C15 121.6(2) . . ?
C12 C13 C15 119.6(2) . . ?
C19 C20 C21 120.6(3) . . ?
C19 C20 H20 119.7 . . ?
C21 C20 H20 119.7 . . ?
N1 C18 C17 124.5(2) . . ?
N1 C18 H18 117.8 . . ?
C17 C18 H18 117.8 . . ?
C20 C19 C24 119.1(2) . . ?
C20 C19 C16 120.1(2) . . ?
C24 C19 C16 120.7(2) . . ?
C13 C14 C9 122.2(2) . . ?
C13 C14 H14 118.9 . . ?
C9 C14 H14 118.9 . . ?
C2 C1 C6 120.3(3) . . ?
C2 C1 H1 119.8 . . ?
C6 C1 H1 119.8 . . ?
C3 C4 C5 120.7(3) . . ?
C3 C4 H4 119.7 . . ?
C5 C4 H4 119.7 . . ?
C2 C3 C4 119.5(2) . . ?
C2 C3 H3 120.2 . . ?
C4 C3 H3 120.2 . . ?
C3 C2 C1 120.5(3) . . ?
C3 C2 H2 119.8 . . ?
C1 C2 H2 119.8 . . ?
C22 C21 C20 120.1(3) . . ?
C22 C21 H21 120.0 . . ?
C20 C21 H21 120.0 . . ?
C19 C24 C23 119.7(3) . . ?
C19 C24 H24 120.1 . . ?
C23 C24 H24 120.1 . . ?
C21 C22 C23 120.4(3) . . ?
C21 C22 H22 119.8 . . ?
C23 C22 H22 119.8 . . ?
C13 C15 H15A 109.5 . . ?
C13 C15 H15B 109.5 . . ?
H15A C15 H15B 109.5 . . ?
C13 C15 H15C 109.5 . . ?
H15A C15 H15C 109.5 . . ?
H15B C15 H15C 109.5 . . ?
C22 C23 C24 120.1(3) . . ?
C22 C23 H23 119.9 . . ?
C24 C23 H23 119.9 . . ?

loop_
_geom_bond_atom_site_label_1
_geom_bond_atom_site_label_2
_geom_bond_distance
_geom_bond_site_symmetry_2
_geom_bond_publ_flag
Br1 C17 1.893(2) . ?
N1 C18 1.300(3) . ?
N1 C12 1.370(3) . ?
C11 C10 1.419(3) . ?
C11 C12 1.418(3) . ?
C11 C16 1.431(3) . ?
C10 C9 1.375(3) . ?
C10 H10 0.9300 . ?
C12 C13 1.422(3) . ?
C7 C8 1.191(3) . ?
C7 C6 1.443(3) . ?
C6 C5 1.379(3) . ?
C6 C1 1.392(3) . ?
C9 C14 1.408(3) . ?
C9 C8 1.435(3) . ?
C16 C17 1.372(3) . ?
C16 C19 1.490(3) . ?
C5 C4 1.379(4) . ?
C5 H5 0.9300 . ?
C17 C18 1.400(4) . ?
C13 C14 1.363(3) . ?
C13 C15 1.512(3) . ?
C20 C19 1.383(4) . ?
C20 C21 1.383(4) . ?
C20 H20 0.9300 . ?
C18 H18 0.9300 . ?
C19 C24 1.386(4) . ?
C14 H14 0.9300 . ?
C1 C2 1.379(4) . ?
C1 H1 0.9300 . ?
C4 C3 1.371(4) . ?
C4 H4 0.9300 . ?
C3 C2 1.369(4) . ?
C3 H3 0.9300 . ?
C2 H2 0.9300 . ?
C21 C22 1.362(4) . ?
C21 H21 0.9300 . ?
C24 C23 1.392(4) . ?
C24 H24 0.9300 . ?
C22 C23 1.374(5) . ?
C22 H22 0.9300 . ?
C15 H15A 0.9600 . ?
C15 H15B 0.9600 . ?
C15 H15C 0.9600 . ?
C23 H23 0.9300 . ?

loop_
_geom_torsion_atom_site_label_1
_geom_torsion_atom_site_label_2
_geom_torsion_atom_site_label_3
_geom_torsion_atom_site_label_4
_geom_torsion
_geom_torsion_site_symmetry_1
_geom_torsion_site_symmetry_2
_geom_torsion_site_symmetry_3
_geom_torsion_site_symmetry_4
_geom_torsion_publ_flag
C12 C11 C10 C9 0.0(3) . . . . ?
C16 C11 C10 C9 -176.1(2) . . . . ?
C18 N1 C12 C13 -176.3(2) . . . . ?
C18 N1 C12 C11 2.6(4) . . . . ?
C10 C11 C12 N1 -178.3(2) . . . . ?
C16 C11 C12 N1 -2.1(3) . . . . ?
C10 C11 C12 C13 0.5(3) . . . . ?
C16 C11 C12 C13 176.7(2) . . . . ?
C11 C10 C9 C14 -1.0(3) . . . . ?
C11 C10 C9 C8 175.6(2) . . . . ?
C10 C11 C16 C17 175.8(2) . . . . ?
C12 C11 C16 C17 -0.2(3) . . . . ?
C10 C11 C16 C19 -4.2(3) . . . . ?
C12 C11 C16 C19 179.8(2) . . . . ?
C1 C6 C5 C4 -0.5(4) . . . . ?
C7 C6 C5 C4 -177.7(2) . . . . ?
C11 C16 C17 C18 2.0(4) . . . . ?
C19 C16 C17 C18 -178.0(2) . . . . ?
C11 C16 C17 Br1 -178.61(18) . . . . ?
C19 C16 C17 Br1 1.4(4) . . . . ?
N1 C12 C13 C14 178.9(2) . . . . ?
C11 C12 C13 C14 0.0(4) . . . . ?
N1 C12 C13 C15 1.5(4) . . . . ?
C11 C12 C13 C15 -177.4(2) . . . . ?
C12 N1 C18 C17 -0.8(4) . . . . ?
C16 C17 C18 N1 -1.6(4) . . . . ?
Br1 C17 C18 N1 179.0(2) . . . . ?
C21 C20 C19 C24 1.2(3) . . . . ?
C21 C20 C19 C16 -178.9(2) . . . . ?
C17 C16 C19 C20 115.3(3) . . . . ?
C11 C16 C19 C20 -64.6(3) . . . . ?
C17 C16 C19 C24 -64.8(3) . . . . ?
C11 C16 C19 C24 115.2(3) . . . . ?
C12 C13 C14 C9 -1.1(4) . . . . ?
C15 C13 C14 C9 176.3(2) . . . . ?
C10 C9 C14 C13 1.6(4) . . . . ?
C8 C9 C14 C13 -175.1(2) . . . . ?
C5 C6 C1 C2 -0.1(4) . . . . ?
C7 C6 C1 C2 177.1(3) . . . . ?
C6 C5 C4 C3 1.1(4) . . . . ?
C5 C4 C3 C2 -1.1(4) . . . . ?
C4 C3 C2 C1 0.5(5) . . . . ?
C6 C1 C2 C3 0.1(5) . . . . ?
C19 C20 C21 C22 0.1(4) . . . . ?
C20 C19 C24 C23 -1.4(4) . . . . ?
C16 C19 C24 C23 178.8(2) . . . . ?
C20 C21 C22 C23 -1.3(4) . . . . ?
C21 C22 C23 C24 1.2(4) . . . . ?
C19 C24 C23 C22 0.2(4) . . . . ?
